data_4028620
loop_
_publ_author_name
'Brandon Djukic'
'Alan J. Lough'
'Dwight S. Seferos'

_publ_section_title
;
 A Highly Electron-Deficient Analogue of Aniline, Soluble Oligomers, and
 Their Redox Properties
;
_journal_name_full 'Journal of Organic Chemistry'
_journal_page_first 9340
_journal_page_last 9344
_journal_paper_doi 10.1021/jo401565f
_journal_volume 78
_journal_year 2013
_chemical_formula_moiety 'C9 H14 N2 O S, C6 H14'
_chemical_formula_sum 'C15 H28 N2 O S'
_chemical_formula_weight 284.45
_chemical_name_systematic
; 
 ? 
;
_space_group_IT_number 15
_symmetry_cell_setting monoclinic
_symmetry_space_group_name_Hall '-C 2yc'
_symmetry_space_group_name_H-M 'C 1 2/c 1'
_atom_sites_solution_hydrogens geom
_atom_sites_solution_primary direct
_atom_sites_solution_secondary difmap
_audit_creation_method SHELXL-97
_cell_angle_alpha 90.00
_cell_angle_beta 91.627(5)
_cell_angle_gamma 90.00
_cell_formula_units_Z 8
_cell_length_a 35.432(7)
_cell_length_b 13.899(3)
_cell_length_c 5.4329(13)
_cell_measurement_reflns_used 4380
_cell_measurement_temperature 147(2)
_cell_measurement_theta_max 27.52
_cell_measurement_theta_min 2.26
_cell_volume 2674.5(10)
_computing_cell_refinement APEX2
_computing_data_collection 'APEX2 (Bruker, 2007)'
_computing_data_reduction 'SAINT (Bruker, 2007)'
_computing_molecular_graphics 'PLATON (Spek, 2009)'
_computing_publication_material 'SHELXTL (Sheldrick, 2008)'
_computing_structure_refinement 'SHELXL-97 (Sheldrick, 2008)'
_computing_structure_solution 'SHELXS-97 (Sheldrick, 2008)'
_diffrn_ambient_temperature 147(2)
_diffrn_measured_fraction_theta_full 0.988
_diffrn_measured_fraction_theta_max 0.986
_diffrn_measurement_device_type 'Bruker APEX-II CCD'
_diffrn_measurement_method '\f and \w scans'
_diffrn_radiation_monochromator graphite
_diffrn_radiation_source 'fine-focus sealed tube'
_diffrn_radiation_type MoK\a
_diffrn_radiation_wavelength 0.71073
_diffrn_reflns_av_R_equivalents 0.0408
_diffrn_reflns_av_sigmaI/netI 0.0503
_diffrn_reflns_limit_h_max 46
_diffrn_reflns_limit_h_min -45
_diffrn_reflns_limit_k_max 18
_diffrn_reflns_limit_k_min -18
_diffrn_reflns_limit_l_max 7
_diffrn_reflns_limit_l_min -6
_diffrn_reflns_number 10752
_diffrn_reflns_theta_full 25.00
_diffrn_reflns_theta_max 27.64
_diffrn_reflns_theta_min 1.15
_exptl_absorpt_coefficient_mu 0.237
_exptl_absorpt_correction_T_max 0.7456
_exptl_absorpt_correction_T_min 0.5874
_exptl_absorpt_correction_type multi-scan
_exptl_absorpt_process_details 'SADABS (Sheldrick, 1996)'
_exptl_crystal_colour colourless
_exptl_crystal_density_diffrn 1.413
_exptl_crystal_description plate
_exptl_crystal_F_000 1248
_exptl_crystal_size_max 0.63
_exptl_crystal_size_mid 0.19
_exptl_crystal_size_min 0.08
_platon_squeeze_details
; 
During the 
refinement of the structure, electron density peaks were located 
that were believed to be highly disordered 
solvent molecules (hexane). Attempts 
made to model the solvent molecule were not successful. 
The SQUEEZE option in PLATON (Spek, 2003) indicated there was a 
total solvent cavity 678e/A3 per unit cell. In the final cycles of 
refinement, the contribution of 305 electrons to the 
electron density was removed from the observed data. The 
density, the F(000) value, the molecular weight and the formula are 
given taking into account the results obtained with the 
SQUEEZE option PLATON (Spek, 2003).
;
_refine_diff_density_max 0.460
_refine_diff_density_min -0.385
_refine_diff_density_rms 0.080
_refine_ls_extinction_method none
_refine_ls_goodness_of_fit_ref 1.189
_refine_ls_hydrogen_treatment mixed
_refine_ls_matrix_type full
_refine_ls_number_parameters 138
_refine_ls_number_reflns 3063
_refine_ls_number_restraints 2
_refine_ls_restrained_S_all 1.211
_refine_ls_R_factor_all 0.0727
_refine_ls_R_factor_gt 0.0554
_refine_ls_shift/su_max 0.000
_refine_ls_shift/su_mean 0.000
_refine_ls_structure_factor_coef Fsqd
_refine_ls_weighting_details 'calc w=1/[\s^2^(Fo^2^)+(0.0752P)^2^+3.1400P] where P=(Fo^2^+2Fc^2^)/3'
_refine_ls_weighting_scheme calc
_refine_ls_wR_factor_gt 0.1586
_refine_ls_wR_factor_ref 0.1670
_reflns_number_gt 2286
_reflns_number_total 3063
_reflns_threshold_expression I>2\s(I)
_cod_data_source_file jo401565f_si_002_2.cif
_cod_data_source_block d1346
_cod_original_sg_symbol_H-M 'C 2/c'
_cod_database_code 4028620

loop_
_symmetry_equiv_pos_as_xyz
'x, y, z'
'-x, y, -z+1/2'
'x+1/2, y+1/2, z'
'-x+1/2, y+1/2, -z+1/2'
'-x, -y, -z'
'x, -y, z-1/2'
'-x+1/2, -y+1/2, -z'
'x+1/2, -y+1/2, z-1/2'

loop_
_atom_site_label
_atom_site_type_symbol
_atom_site_fract_x
_atom_site_fract_y
_atom_site_fract_z
_atom_site_U_iso_or_equiv
_atom_site_adp_type
_atom_site_occupancy
_atom_site_symmetry_multiplicity
_atom_site_calc_flag
_atom_site_refinement_flags
_atom_site_disorder_assembly
_atom_site_disorder_group
S1 S 0.283781(17) 0.41561(4) 0.02498(11) 0.0193(2) Uani 1 1 d . . .
O1 O 0.15961(5) 0.29606(14) -0.1993(4) 0.0275(4) Uani 1 1 d . . .
N2 N 0.29750(7) 0.31503(16) -0.3872(4) 0.0224(5) Uani 1 1 d . . .
H1N H 0.2897(10) 0.278(3) -0.496(7) 0.039(10) Uiso 1 1 d . . .
H2N H 0.3225(10) 0.331(2) -0.371(6) 0.031(8) Uiso 1 1 d . . .
N3 N 0.23555(6) 0.32406(14) -0.2507(4) 0.0178(4) Uani 1 1 d . . .
C1 C 0.21640(7) 0.36307(16) -0.0553(4) 0.0174(5) Uani 1 1 d . . .
C2 C 0.23738(7) 0.41460(17) 0.1083(5) 0.0189(5) Uani 1 1 d . . .
H2 H 0.2279 0.4458 0.2493 0.023 Uiso 1 1 calc R . .
C3 C 0.27125(7) 0.34481(16) -0.2317(4) 0.0156(5) Uani 1 1 d . . .
C4 C 0.17557(7) 0.34476(17) -0.0418(5) 0.0183(5) Uani 1 1 d . . .
C5 C 0.15440(7) 0.38753(18) 0.1684(5) 0.0210(5) Uani 1 1 d . . .
H5A H 0.1533 0.4583 0.1479 0.025 Uiso 1 1 calc R . .
H5B H 0.1684 0.3737 0.3246 0.025 Uiso 1 1 calc R . .
C6 C 0.11455(8) 0.3490(2) 0.1852(5) 0.0270(6) Uani 1 1 d . B .
H6A H 0.1157 0.2786 0.2133 0.032 Uiso 1 1 calc R . .
H6B H 0.1010 0.3599 0.0259 0.032 Uiso 1 1 calc R . .
C7 C 0.09232(8) 0.3948(2) 0.3890(6) 0.0313(6) Uani 1 1 d . . .
H7A H 0.1052 0.3807 0.5490 0.038 Uiso 1 1 calc R A 1
H7B H 0.0924 0.4655 0.3661 0.038 Uiso 1 1 calc R A 1
C8A C 0.05217(9) 0.3610(3) 0.3984(7) 0.0497(9) Uani 1 1 d D B 1
H8A1 H 0.0384 0.4045 0.5088 0.060 Uiso 0.544(10) 1 calc PR C 1
H8A2 H 0.0404 0.3673 0.2316 0.060 Uiso 0.544(10) 1 calc PR C 1
C9A C 0.0469(2) 0.2615(5) 0.4830(18) 0.066(3) Uani 0.544(10) 1 d PD B 1
H9AA H 0.0198 0.2470 0.4869 0.099 Uiso 0.544(10) 1 calc PR C 1
H9AB H 0.0582 0.2540 0.6486 0.099 Uiso 0.544(10) 1 calc PR C 1
H9AC H 0.0591 0.2171 0.3698 0.099 Uiso 0.544(10) 1 calc PR C 1
H8B1 H 0.0386 0.3869 0.2512 0.060 Uiso 0.456(10) 1 calc PR C 2
H8B2 H 0.0524 0.2901 0.3815 0.060 Uiso 0.456(10) 1 calc PR C 2
C9B C 0.02933(19) 0.3847(7) 0.6163(13) 0.050(3) Uani 0.456(10) 1 d PD B 2
H9BA H 0.0064 0.3454 0.6133 0.075 Uiso 0.456(10) 1 calc PR C 2
H9BB H 0.0224 0.4529 0.6117 0.075 Uiso 0.456(10) 1 calc PR C 2
H9BC H 0.0442 0.3712 0.7674 0.075 Uiso 0.456(10) 1 calc PR C 2

loop_
_atom_site_aniso_label
_atom_site_aniso_U_11
_atom_site_aniso_U_22
_atom_site_aniso_U_33
_atom_site_aniso_U_23
_atom_site_aniso_U_13
_atom_site_aniso_U_12
S1 0.0214(3) 0.0184(3) 0.0181(3) -0.0027(2) -0.0002(2) -0.0010(2)
O1 0.0254(10) 0.0279(10) 0.0292(11) -0.0104(8) 0.0015(8) -0.0027(8)
N2 0.0234(12) 0.0212(11) 0.0228(12) -0.0056(9) 0.0049(9) -0.0020(9)
N3 0.0219(10) 0.0146(10) 0.0168(11) -0.0024(7) 0.0017(8) 0.0001(8)
C1 0.0243(12) 0.0128(11) 0.0152(12) 0.0001(8) 0.0034(9) 0.0019(9)
C2 0.0233(12) 0.0179(11) 0.0157(12) -0.0006(9) 0.0030(9) 0.0023(10)
C3 0.0240(12) 0.0108(10) 0.0121(11) 0.0008(8) 0.0017(9) -0.0006(9)
C4 0.0238(12) 0.0143(11) 0.0168(12) 0.0003(9) 0.0015(9) 0.0011(9)
C5 0.0213(12) 0.0213(12) 0.0205(13) -0.0029(10) 0.0015(10) 0.0013(10)
C6 0.0251(13) 0.0303(14) 0.0260(15) -0.0004(11) 0.0054(11) 0.0008(11)
C7 0.0251(14) 0.0406(17) 0.0283(16) -0.0015(12) 0.0061(11) 0.0028(12)
C8A 0.0265(16) 0.082(3) 0.041(2) 0.0013(19) 0.0103(14) -0.0010(17)
C9A 0.049(4) 0.051(5) 0.100(7) 0.004(4) 0.026(4) -0.005(3)
C8B 0.0265(16) 0.082(3) 0.041(2) 0.0013(19) 0.0103(14) -0.0010(17)
C9B 0.025(4) 0.083(6) 0.041(5) -0.001(4) 0.010(3) 0.005(4)

loop_
_atom_type_symbol
_atom_type_description
_atom_type_scat_dispersion_real
_atom_type_scat_dispersion_imag
_atom_type_scat_source
C C 0.0033 0.0016 'International Tables Vol C Tables 4.2.6.8 and 6.1.1.4'
H H 0.0000 0.0000 'International Tables Vol C Tables 4.2.6.8 and 6.1.1.4'
N N 0.0061 0.0033 'International Tables Vol C Tables 4.2.6.8 and 6.1.1.4'
O O 0.0106 0.0060 'International Tables Vol C Tables 4.2.6.8 and 6.1.1.4'
S S 0.1246 0.1234 'International Tables Vol C Tables 4.2.6.8 and 6.1.1.4'

loop_
_geom_angle_atom_site_label_1
_geom_angle_atom_site_label_2
_geom_angle_atom_site_label_3
_geom_angle
C2 S1 C3 88.99(12)
C3 N2 H1N 115(2)
C3 N2 H2N 123(2)
H1N N2 H2N 122(3)
C3 N3 C1 110.4(2)
C2 C1 N3 116.1(2)
C2 C1 C4 125.6(2)
N3 C1 C4 118.2(2)
C1 C2 S1 110.13(18)
C1 C2 H2 124.9
S1 C2 H2 124.9
N3 C3 N2 125.0(2)
N3 C3 S1 114.32(17)
N2 C3 S1 120.67(19)
O1 C4 C1 119.9(2)
O1 C4 C5 121.4(2)
C1 C4 C5 118.7(2)
C4 C5 C6 113.0(2)
C4 C5 H5A 109.0
C6 C5 H5A 109.0
C4 C5 H5B 109.0
C6 C5 H5B 109.0
H5A C5 H5B 107.8
C5 C6 C7 113.5(2)
C5 C6 H6A 108.9
C7 C6 H6A 108.9
C5 C6 H6B 108.9
C7 C6 H6B 108.9
H6A C6 H6B 107.7
C8A C7 C6 113.9(3)
C8A C7 H7A 108.8
C6 C7 H7A 108.8
C8A C7 H7B 108.8
C6 C7 H7B 108.8
H7A C7 H7B 107.7
C9A C8A C7 115.7(4)
C9A C8A H8A1 108.3
C7 C8A H8A1 108.3
C9A C8A H8A2 108.3
C7 C8A H8A2 108.3
H8A1 C8A H8A2 107.4
H9BA C9B H9BB 109.5
H9BA C9B H9BC 109.5
H9BB C9B H9BC 109.5

loop_
_geom_bond_atom_site_label_1
_geom_bond_atom_site_label_2
_geom_bond_distance
S1 C2 1.718(3)
S1 C3 1.754(2)
O1 C4 1.217(3)
N2 C3 1.340(3)
N2 H1N 0.82(4)
N2 H2N 0.92(3)
N3 C3 1.299(3)
N3 C1 1.386(3)
C1 C2 1.348(3)
C1 C4 1.473(3)
C2 H2 0.9500
C4 C5 1.506(4)
C5 C6 1.515(4)
C5 H5A 0.9900
C5 H5B 0.9900
C6 C7 1.517(4)
C6 H6A 0.9900
C6 H6B 0.9900
C7 C8A 1.500(4)
C7 H7A 0.9900
C7 H7B 0.9900
C8A C9A 1.472(6)
C8A H8A1 0.9900
C8A H8A2 0.9900
C9A H9AA 0.9800
C9A H9AB 0.9800
C9A H9AC 0.9800
C9B H9BA 0.9800
C9B H9BB 0.9800
C9B H9BC 0.9800

loop_
_geom_hbond_atom_site_label_D
_geom_hbond_atom_site_label_H
_geom_hbond_atom_site_label_A
_geom_hbond_distance_DH
_geom_hbond_distance_HA
_geom_hbond_distance_DA
_geom_hbond_angle_DHA
_geom_hbond_site_symmetry_A
N2 H1N N3 0.84(3) 2.14(3) 2.975(3) 173(3) 7_554

loop_
_geom_torsion_atom_site_label_1
_geom_torsion_atom_site_label_2
_geom_torsion_atom_site_label_3
_geom_torsion_atom_site_label_4
_geom_torsion
C3 N3 C1 C2 1.2(3)
C3 N3 C1 C4 -178.4(2)
N3 C1 C2 S1 -0.7(3)
C4 C1 C2 S1 178.77(19)
C3 S1 C2 C1 0.11(19)
C1 N3 C3 N2 177.7(2)
C1 N3 C3 S1 -1.1(2)
C2 S1 C3 N3 0.57(19)
C2 S1 C3 N2 -178.3(2)
C2 C1 C4 O1 -179.1(2)
N3 C1 C4 O1 0.4(3)
C2 C1 C4 C5 1.0(4)
N3 C1 C4 C5 -179.5(2)
O1 C4 C5 C6 10.4(4)
C1 C4 C5 C6 -169.8(2)
C4 C5 C6 C7 -177.3(2)
C5 C6 C7 C8A 176.8(3)
C6 C7 C8A C9A 70.8(6)

loop_
_platon_squeeze_void_nr
_platon_squeeze_void_average_x
_platon_squeeze_void_average_y
_platon_squeeze_void_average_z
_platon_squeeze_void_volume
_platon_squeeze_void_count_electrons
_platon_squeeze_void_content
1 0.000 0.000 -0.058 342 11 ' '
2 0.500 0.500 0.005 342 11 ' '
